data_4076073
loop_
_publ_author_name
'Thomas, Christine M.'
'Peters, Jonas C.'

_publ_section_title
;
 Comparative Studies with Zwitterionic Platinum(II) Bis(pyrazolyl)borate
 and 2,2&#x2018;-Bipyridylborate Complexes
;
_journal_issue 24
_journal_name_full Organometallics
_journal_page_first 5858
_journal_paper_doi 10.1021/om050538j
_journal_volume 24
_journal_year 2005
_chemical_formula_sum 'C46 H62 B N5 Pt'
_chemical_formula_weight 890.91
_chemical_name_systematic
; 
 ? 
;
_space_group_IT_number 14
_symmetry_cell_setting monoclinic
_symmetry_space_group_name_Hall '-P 2yn'
_symmetry_space_group_name_H-M 'P 1 21/n 1'
_atom_sites_solution_hydrogens geom
_atom_sites_solution_primary direct
_atom_sites_solution_secondary difmap
_audit_creation_method SHELXL-97
_cell_angle_alpha 90.00
_cell_angle_beta 103.0870(10)
_cell_angle_gamma 90.00
_cell_formula_units_Z 4
_cell_length_a 14.8387(11)
_cell_length_b 17.0287(13)
_cell_length_c 17.1175(13)
_cell_measurement_temperature 96(2)
_cell_volume 4213.0(6)
_computing_cell_refinement 'Bruker XSCANS'
_computing_data_collection 'Bruker XSCANS'
_computing_data_reduction 'Bruker SHELXTL'
_computing_molecular_graphics 'Bruker SHELXTL'
_computing_publication_material 'Bruker SHELXTL'
_computing_structure_refinement 'SHELXL-97 (Sheldrick, 1997)'
_computing_structure_solution 'SHELXS-97 (Sheldrick, 1990)'
_diffrn_ambient_temperature 96(2)
_diffrn_measured_fraction_theta_full 0.946
_diffrn_measured_fraction_theta_max 0.946
_diffrn_measurement_device_type 'Bruker P4'
_diffrn_measurement_method '\w scans'
_diffrn_radiation_monochromator graphite
_diffrn_radiation_source 'fine-focus sealed tube'
_diffrn_radiation_type MoK\a
_diffrn_radiation_wavelength 0.71073
_diffrn_reflns_av_R_equivalents 0.0751
_diffrn_reflns_av_sigmaI/netI 0.0516
_diffrn_reflns_limit_h_max 19
_diffrn_reflns_limit_h_min -19
_diffrn_reflns_limit_k_max 21
_diffrn_reflns_limit_k_min -22
_diffrn_reflns_limit_l_max 22
_diffrn_reflns_limit_l_min -21
_diffrn_reflns_number 61840
_diffrn_reflns_theta_full 28.40
_diffrn_reflns_theta_max 28.40
_diffrn_reflns_theta_min 1.64
_exptl_absorpt_coefficient_mu 3.368
_exptl_absorpt_correction_type none
_exptl_crystal_colour colorless
_exptl_crystal_density_diffrn 1.405
_exptl_crystal_density_method 'not measured'
_exptl_crystal_description parallelpipe
_exptl_crystal_F_000 1824
_refine_diff_density_max 1.817
_refine_diff_density_min -1.143
_refine_diff_density_rms 0.125
_refine_ls_extinction_method none
_refine_ls_goodness_of_fit_ref 1.249
_refine_ls_hydrogen_treatment mixed
_refine_ls_matrix_type full
_refine_ls_number_parameters 482
_refine_ls_number_reflns 9995
_refine_ls_number_restraints 0
_refine_ls_restrained_S_all 1.249
_refine_ls_R_factor_all 0.0491
_refine_ls_R_factor_gt 0.0306
_refine_ls_shift/su_max 0.001
_refine_ls_shift/su_mean 0.000
_refine_ls_structure_factor_coef Fsqd
_refine_ls_weighting_details 'calc w=1/[\s^2^(Fo^2^)+(0.0000P)^2^+0.0000P] where P=(Fo^2^+2Fc^2^)/3'
_refine_ls_weighting_scheme calc
_refine_ls_wR_factor_gt 0.0509
_refine_ls_wR_factor_ref 0.0533
_reflns_number_gt 7575
_reflns_number_total 9995
_reflns_threshold_expression >2sigma(I)
_cod_data_source_file om050538jsi20050628_062632.cif
_cod_data_source_block cmt02
_cod_depositor_comments
;
The following automatic conversions were performed:

'_symmetry_cell_setting' value 'Monoclinic' changed to 'monoclinic'
according to /home/saulius/struct/CIF-dictionaries/cif_core.dic
dictionary named 'cif_core.dic' version 2.4.1 from 2010-06-29.

Automatic conversion script
Id: cif_fix_values 1715 2011-07-08 13:25:40Z adriana 
;
_cod_original_sg_symbol_H-M P2(1)/n
_cod_database_code 4076073

loop_
_symmetry_equiv_pos_as_xyz
'x, y, z'
'-x+1/2, y+1/2, -z+1/2'
'-x, -y, -z'
'x-1/2, -y-1/2, z-1/2'

loop_
_atom_site_label
_atom_site_type_symbol
_atom_site_fract_x
_atom_site_fract_y
_atom_site_fract_z
_atom_site_U_iso_or_equiv
_atom_site_adp_type
_atom_site_occupancy
_atom_site_symmetry_multiplicity
_atom_site_calc_flag
_atom_site_refinement_flags
Pt Pt 0.855126(8) 0.724723(7) 0.764666(7) 0.01426(4) Uani 1 1 d .
N1 N 0.77401(17) 0.63464(15) 0.70083(15) 0.0156(6) Uani 1 1 d .
N4 N 0.65005(17) 0.75921(15) 0.75284(14) 0.0160(6) Uani 1 1 d .
C1 C 0.93228(19) 0.81214(18) 0.82774(17) 0.0148(7) Uani 1 1 d .
C2 C 0.9783(2) 0.5865(2) 0.81141(19) 0.0234(8) Uani 1 1 d .
H2 H 0.9283 0.5684 0.8329 0.028 Uiso 1 1 calc R
C3 C 0.5266(2) 0.64935(18) 0.74106(18) 0.0163(7) Uani 1 1 d .
N3 N 0.73523(16) 0.79127(14) 0.75786(14) 0.0166(6) Uani 1 1 d .
B B 0.6362(2) 0.6681(2) 0.7624(2) 0.0186(8) Uani 1 1 d .
N2 N 0.68224(16) 0.62487(15) 0.69979(14) 0.0154(6) Uani 1 1 d .
C4 C 0.4810(2) 0.61448(18) 0.79486(19) 0.0188(7) Uani 1 1 d .
H4 H 0.5143 0.6046 0.8482 0.023 Uiso 1 1 calc R
C5 C 0.5884(2) 0.81808(19) 0.75092(18) 0.0192(7) Uani 1 1 d .
H5 H 0.5242 0.8115 0.7483 0.023 Uiso 1 1 calc R
N5 N 0.32191(17) 0.74677(15) 0.97960(15) 0.0200(6) Uani 1 1 d .
C6 C 0.4816(2) 0.8129(2) 0.9948(2) 0.0257(8) Uani 1 1 d .
H6A H 0.5213 0.7677 1.0169 0.031 Uiso 1 1 calc R
H6B H 0.4697 0.8105 0.9355 0.031 Uiso 1 1 calc R
C7 C 0.3634(2) 0.66529(19) 0.99187(18) 0.0209(7) Uani 1 1 d .
H7A H 0.4220 0.6651 0.9734 0.025 Uiso 1 1 calc R
H7B H 0.3206 0.6281 0.9577 0.025 Uiso 1 1 calc R
C8 C 0.3906(2) 0.80811(19) 1.02104(19) 0.0216(7) Uani 1 1 d .
H8A H 0.4046 0.7976 1.0794 0.026 Uiso 1 1 calc R
H8B H 0.3603 0.8602 1.0124 0.026 Uiso 1 1 calc R
C9 C 0.2369(2) 0.75339(19) 1.01554(19) 0.0215(7) Uani 1 1 d .
H9A H 0.2571 0.7461 1.0743 0.026 Uiso 1 1 calc R
H9B H 0.2122 0.8074 1.0061 0.026 Uiso 1 1 calc R
C10 C 0.7202(2) 0.53258(18) 0.62140(18) 0.0185(7) Uani 1 1 d .
H10 H 0.7168 0.4895 0.5856 0.022 Uiso 1 1 calc R
C11 C 0.6509(2) 0.56296(19) 0.65299(18) 0.0192(7) Uani 1 1 d .
H11 H 0.5895 0.5431 0.6432 0.023 Uiso 1 1 calc R
C12 C 0.9262(2) 0.8250(2) 0.90754(19) 0.0237(8) Uani 1 1 d .
H12 H 0.8864 0.7930 0.9304 0.028 Uiso 1 1 calc R
C13 C 0.2960(2) 0.7607(2) 0.88905(17) 0.0230(8) Uani 1 1 d .
H13A H 0.3497 0.7467 0.8666 0.028 Uiso 1 1 calc R
H13B H 0.2448 0.7247 0.8652 0.028 Uiso 1 1 calc R
C14 C 0.3831(2) 0.63579(19) 1.07825(19) 0.0240(8) Uani 1 1 d .
H14A H 0.3242 0.6211 1.0924 0.029 Uiso 1 1 calc R
H14B H 0.4121 0.6782 1.1149 0.029 Uiso 1 1 calc R
C15 C 0.5456(2) 0.5839(2) 1.0831(2) 0.0369(10) Uani 1 1 d .
H15A H 0.5450 0.6057 1.0300 0.055 Uiso 1 1 calc R
H15B H 0.5832 0.5360 1.0913 0.055 Uiso 1 1 calc R
H15C H 0.5719 0.6225 1.1245 0.055 Uiso 1 1 calc R
C16 C 1.0564(2) 0.5396(2) 0.8190(2) 0.0295(9) Uani 1 1 d .
H16 H 1.0595 0.4900 0.8449 0.035 Uiso 1 1 calc R
C17 C 0.5309(2) 0.8888(2) 1.0241(2) 0.0319(9) Uani 1 1 d .
H17A H 0.5402 0.8915 1.0832 0.038 Uiso 1 1 calc R
H17B H 0.4909 0.9335 1.0011 0.038 Uiso 1 1 calc R
C18 C 0.9707(2) 0.66049(18) 0.77265(18) 0.0187(7) Uani 1 1 d .
C19 C 0.4729(2) 0.6640(2) 0.66418(19) 0.0221(7) Uani 1 1 d .
H19 H 0.5009 0.6897 0.6265 0.027 Uiso 1 1 calc R
C20 C 1.1301(2) 0.5660(2) 0.7885(2) 0.0335(9) Uani 1 1 d .
H20 H 1.1842 0.5347 0.7939 0.040 Uiso 1 1 calc R
C21 C 1.0447(2) 0.6830(2) 0.74403(19) 0.0262(8) Uani 1 1 d .
H21 H 1.0422 0.7325 0.7181 0.031 Uiso 1 1 calc R
C22 C 0.4475(2) 0.5645(2) 1.0887(2) 0.0314(9) Uani 1 1 d .
H22A H 0.4492 0.5403 1.1415 0.038 Uiso 1 1 calc R
H22B H 0.4217 0.5252 1.0469 0.038 Uiso 1 1 calc R
C23 C 0.7720(2) 0.5903(2) 1.0084(2) 0.0286(8) Uani 1 1 d .
H23 H 0.7990 0.5728 1.0612 0.034 Uiso 1 1 calc R
C24 C 0.7314(2) 0.6636(2) 0.9963(2) 0.0334(9) Uani 1 1 d .
H24 H 0.7312 0.6971 1.0407 0.040 Uiso 1 1 calc R
C25 C 0.6906(2) 0.6882(2) 0.91888(19) 0.0257(8) Uani 1 1 d .
H25 H 0.6630 0.7388 0.9112 0.031 Uiso 1 1 calc R
C26 C 1.0349(2) 0.93186(19) 0.9214(2) 0.0246(8) Uani 1 1 d .
H26 H 1.0707 0.9715 0.9531 0.030 Uiso 1 1 calc R
C27 C 0.9776(2) 0.8838(2) 0.9533(2) 0.0293(8) Uani 1 1 d .
H27 H 0.9733 0.8911 1.0074 0.035 Uiso 1 1 calc R
C28 C 0.3803(2) 0.6424(2) 0.6405(2) 0.0249(8) Uani 1 1 d .
H28 H 0.3462 0.6530 0.5876 0.030 Uiso 1 1 calc R
C29 C 0.6240(2) 0.8976(2) 1.0022(2) 0.0412(10) Uani 1 1 d .
H29A H 0.6649 0.8547 1.0263 0.062 Uiso 1 1 calc R
H29B H 0.6518 0.9480 1.0224 0.062 Uiso 1 1 calc R
H29C H 0.6154 0.8959 0.9437 0.062 Uiso 1 1 calc R
C30 C 0.7318(2) 0.56767(19) 0.86687(19) 0.0218(7) Uani 1 1 d .
H30 H 0.7324 0.5338 0.8229 0.026 Uiso 1 1 calc R
C31 C 0.6330(2) 0.8882(2) 0.75330(19) 0.0231(8) Uani 1 1 d .
H31 H 0.6070 0.9393 0.7524 0.028 Uiso 1 1 calc R
C32 C 1.0392(2) 0.92127(19) 0.8430(2) 0.0227(8) Uani 1 1 d .
H32 H 1.0767 0.9548 0.8193 0.027 Uiso 1 1 calc R
C33 C 0.2666(2) 0.8441(2) 0.8633(2) 0.0301(9) Uani 1 1 d .
H33A H 0.3174 0.8809 0.8861 0.036 Uiso 1 1 calc R
H33B H 0.2120 0.8588 0.8844 0.036 Uiso 1 1 calc R
C34 C 0.9884(2) 0.8611(2) 0.79782(19) 0.0222(8) Uani 1 1 d .
H34 H 0.9933 0.8541 0.7439 0.027 Uiso 1 1 calc R
C35 C 0.68920(19) 0.64096(18) 0.85226(18) 0.0164(7) Uani 1 1 d .
C36 C 0.7967(2) 0.57892(18) 0.65346(17) 0.0173(7) Uani 1 1 d .
H36 H 0.8566 0.5721 0.6433 0.021 Uiso 1 1 calc R
C37 C 0.3249(3) 0.8393(2) 0.7350(2) 0.0374(10) Uani 1 1 d .
H37A H 0.3745 0.8754 0.7600 0.056 Uiso 1 1 calc R
H37B H 0.3066 0.8498 0.6773 0.056 Uiso 1 1 calc R
H37C H 0.3469 0.7851 0.7438 0.056 Uiso 1 1 calc R
C38 C 0.3383(2) 0.6056(2) 0.6946(2) 0.0248(8) Uani 1 1 d .
H38 H 0.2759 0.5886 0.6786 0.030 Uiso 1 1 calc R
C39 C 0.0127(2) 0.6417(2) 1.0185(2) 0.0368(10) Uani 1 1 d .
H39A H -0.0258 0.6587 0.9670 0.055 Uiso 1 1 calc R
H39B H -0.0238 0.6436 1.0596 0.055 Uiso 1 1 calc R
H39C H 0.0341 0.5879 1.0137 0.055 Uiso 1 1 calc R
C40 C 0.2427(2) 0.8509(2) 0.7720(2) 0.0317(9) Uani 1 1 d .
H40A H 0.1950 0.8113 0.7497 0.038 Uiso 1 1 calc R
H40B H 0.2159 0.9035 0.7568 0.038 Uiso 1 1 calc R
C41 C 0.1584(2) 0.6959(2) 0.98384(19) 0.0229(8) Uani 1 1 d .
H41A H 0.1236 0.7124 0.9300 0.027 Uiso 1 1 calc R
H41B H 0.1835 0.6426 0.9796 0.027 Uiso 1 1 calc R
C42 C 0.7248(2) 0.86872(19) 0.75737(18) 0.0207(7) Uani 1 1 d .
H42 H 0.7734 0.9056 0.7595 0.025 Uiso 1 1 calc R
C43 C 1.1246(2) 0.6372(2) 0.7505(2) 0.0311(9) Uani 1 1 d .
H43 H 1.1743 0.6554 0.7288 0.037 Uiso 1 1 calc R
C44 C 0.7734(2) 0.5430(2) 0.9439(2) 0.0263(8) Uani 1 1 d .
H44 H 0.8028 0.4931 0.9519 0.032 Uiso 1 1 calc R
C45 C 0.0953(2) 0.6958(2) 1.0422(2) 0.0310(9) Uani 1 1 d .
H45A H 0.1317 0.6799 1.0957 0.037 Uiso 1 1 calc R
H45B H 0.0728 0.7500 1.0469 0.037 Uiso 1 1 calc R
C46 C 0.3877(2) 0.5937(2) 0.7724(2) 0.0235(8) Uani 1 1 d .
H46 H 0.3581 0.5712 0.8107 0.028 Uiso 1 1 calc R

loop_
_atom_site_aniso_label
_atom_site_aniso_U_11
_atom_site_aniso_U_22
_atom_site_aniso_U_33
_atom_site_aniso_U_23
_atom_site_aniso_U_13
_atom_site_aniso_U_12
Pt 0.01242(6) 0.01314(6) 0.01647(6) -0.00036(6) 0.00169(4) -0.00110(6)
N1 0.0162(14) 0.0114(14) 0.0188(14) -0.0004(11) 0.0029(11) -0.0015(11)
N4 0.0153(13) 0.0164(15) 0.0152(14) 0.0004(10) 0.0010(11) 0.0013(11)
C1 0.0125(15) 0.0136(16) 0.0153(16) -0.0013(13) -0.0031(12) 0.0075(13)
C2 0.0185(18) 0.024(2) 0.0262(19) -0.0046(15) 0.0012(15) -0.0028(15)
C3 0.0117(15) 0.0132(16) 0.0245(18) -0.0023(13) 0.0052(13) 0.0013(12)
N3 0.0146(13) 0.0162(16) 0.0174(13) 0.0003(11) 0.0005(11) 0.0002(11)
B 0.0165(19) 0.018(2) 0.022(2) 0.0026(16) 0.0053(16) 0.0004(16)
N2 0.0120(13) 0.0158(14) 0.0179(14) 0.0007(11) 0.0021(11) 0.0010(11)
C4 0.0181(17) 0.0170(18) 0.0211(18) -0.0016(14) 0.0042(14) 0.0033(14)
C5 0.0126(16) 0.0223(19) 0.0215(18) -0.0026(14) 0.0016(13) 0.0041(14)
N5 0.0199(14) 0.0218(16) 0.0170(14) 0.0006(11) 0.0011(11) 0.0010(11)
C6 0.0237(19) 0.024(2) 0.0279(19) -0.0004(16) 0.0024(15) 0.0008(15)
C7 0.0225(17) 0.0180(18) 0.0213(18) 0.0015(14) 0.0031(14) 0.0024(14)
C8 0.0237(18) 0.0191(18) 0.0205(18) -0.0033(14) 0.0022(14) 0.0004(14)
C9 0.0232(17) 0.0220(18) 0.0205(17) 0.0006(13) 0.0075(14) 0.0017(13)
C10 0.0222(17) 0.0153(17) 0.0150(16) -0.0016(13) -0.0020(13) -0.0025(14)
C11 0.0176(17) 0.0172(17) 0.0208(17) -0.0002(14) -0.0001(14) -0.0037(14)
C12 0.0252(18) 0.0191(18) 0.0278(19) 0.0059(15) 0.0080(15) 0.0004(15)
C13 0.0222(17) 0.033(2) 0.0136(16) 0.0031(14) 0.0025(13) 0.0028(15)
C14 0.034(2) 0.0169(18) 0.0202(18) -0.0001(14) 0.0035(15) -0.0007(15)
C15 0.037(2) 0.043(3) 0.028(2) 0.0035(18) 0.0011(17) 0.0140(19)
C16 0.0244(19) 0.023(2) 0.038(2) -0.0002(16) 0.0023(17) 0.0032(16)
C17 0.034(2) 0.024(2) 0.037(2) 0.0001(17) 0.0050(17) -0.0048(17)
C18 0.0192(17) 0.0140(17) 0.0178(17) -0.0057(13) -0.0064(14) -0.0026(13)
C19 0.0206(17) 0.0234(19) 0.0230(18) 0.0022(15) 0.0066(14) -0.0046(14)
C20 0.0177(18) 0.032(2) 0.048(2) -0.0114(19) 0.0015(17) 0.0018(16)
C21 0.028(2) 0.025(2) 0.0238(19) -0.0061(15) 0.0032(16) 0.0052(16)
C22 0.043(2) 0.022(2) 0.025(2) 0.0031(16) -0.0001(17) 0.0093(17)
C23 0.027(2) 0.036(2) 0.0204(19) 0.0063(16) -0.0001(15) -0.0003(17)
C24 0.039(2) 0.038(2) 0.0216(19) -0.0058(17) 0.0026(17) 0.0075(18)
C25 0.0265(19) 0.0241(19) 0.0244(19) 0.0022(15) 0.0014(15) 0.0062(15)
C26 0.0240(19) 0.0181(18) 0.0260(19) -0.0053(15) -0.0065(15) 0.0020(15)
C27 0.042(2) 0.026(2) 0.0189(18) -0.0019(15) 0.0043(16) 0.0036(17)
C28 0.0186(17) 0.028(2) 0.0264(19) -0.0044(15) 0.0015(15) 0.0014(15)
C29 0.030(2) 0.042(3) 0.049(3) -0.007(2) 0.0049(19) -0.0101(19)
C30 0.0230(18) 0.0193(18) 0.0223(18) -0.0014(14) 0.0037(14) -0.0026(14)
C31 0.0237(19) 0.0170(18) 0.026(2) -0.0020(14) 0.0004(15) 0.0069(15)
C32 0.0196(18) 0.0167(18) 0.032(2) 0.0031(15) 0.0060(15) 0.0006(14)
C33 0.029(2) 0.034(2) 0.028(2) 0.0097(16) 0.0075(16) 0.0124(17)
C34 0.0222(18) 0.028(2) 0.0142(17) -0.0028(15) 0.0005(14) 0.0027(15)
C35 0.0104(15) 0.0193(17) 0.0196(17) 0.0031(13) 0.0036(13) -0.0016(13)
C36 0.0171(16) 0.0197(18) 0.0151(16) 0.0031(13) 0.0032(13) 0.0019(13)
C37 0.053(3) 0.037(2) 0.025(2) 0.0086(17) 0.0147(18) -0.003(2)
C38 0.0129(17) 0.026(2) 0.035(2) -0.0098(16) 0.0043(15) 0.0005(14)
C39 0.034(2) 0.046(3) 0.032(2) 0.0000(18) 0.0116(17) -0.0055(19)
C40 0.027(2) 0.038(2) 0.025(2) 0.0110(17) -0.0027(16) -0.0044(17)
C41 0.0232(18) 0.0264(19) 0.0195(17) -0.0009(14) 0.0061(14) -0.0011(14)
C42 0.0245(18) 0.0135(17) 0.0219(18) -0.0018(14) 0.0007(14) -0.0027(14)
C43 0.0198(19) 0.032(2) 0.044(2) -0.0083(18) 0.0125(16) -0.0039(16)
C44 0.0245(19) 0.023(2) 0.030(2) 0.0059(16) 0.0036(16) 0.0014(15)
C45 0.028(2) 0.039(2) 0.027(2) 0.0002(16) 0.0089(16) -0.0028(17)
C46 0.0214(17) 0.0225(19) 0.031(2) -0.0038(15) 0.0146(16) -0.0017(14)

loop_
_atom_type_symbol
_atom_type_description
_atom_type_scat_dispersion_real
_atom_type_scat_dispersion_imag
_atom_type_scat_source
C C 0.0033 0.0016 'International Tables Vol C Tables 4.2.6.8 and 6.1.1.4'
H H 0.0000 0.0000 'International Tables Vol C Tables 4.2.6.8 and 6.1.1.4'
B B 0.0013 0.0007 'International Tables Vol C Tables 4.2.6.8 and 6.1.1.4'
N N 0.0061 0.0033 'International Tables Vol C Tables 4.2.6.8 and 6.1.1.4'
Pt Pt -1.7033 8.3905 'International Tables Vol C Tables 4.2.6.8 and 6.1.1.4'

loop_
_geom_angle_atom_site_label_1
_geom_angle_atom_site_label_2
_geom_angle_atom_site_label_3
_geom_angle
C18 Pt C1 89.60(12)
C18 Pt N3 179.31(11)
C1 Pt N3 90.14(10)
C18 Pt N1 91.01(11)
C1 Pt N1 179.06(11)
N3 Pt N1 89.24(9)
C36 N1 N2 107.0(2)
C36 N1 Pt 129.8(2)
N2 N1 Pt 123.21(19)
C5 N4 N3 108.5(3)
C5 N4 B 128.9(3)
N3 N4 B 121.9(2)
C34 C1 C12 116.8(3)
C34 C1 Pt 124.7(2)
C12 C1 Pt 118.5(2)
C16 C2 C18 122.1(3)
C16 C2 H2 119.0
C18 C2 H2 119.0
C4 C3 C19 116.1(3)
C4 C3 B 123.3(3)
C19 C3 B 120.5(3)
C42 N3 N4 107.0(2)
C42 N3 Pt 129.4(2)
N4 N3 Pt 123.53(19)
N2 B N4 107.6(2)
N2 B C3 108.8(3)
N4 B C3 108.6(3)
N2 B C35 108.6(3)
N4 B C35 109.3(3)
C3 B C35 113.8(3)
C11 N2 N1 108.2(2)
C11 N2 B 128.8(3)
N1 N2 B 121.2(2)
C3 C4 C46 121.7(3)
C3 C4 H4 119.1
C46 C4 H4 119.1
N4 C5 C31 109.1(3)
N4 C5 H5 125.5
C31 C5 H5 125.5
C7 N5 C8 110.9(2)
C7 N5 C9 111.0(2)
C8 N5 C9 106.8(2)
C7 N5 C13 106.5(2)
C8 N5 C13 110.8(2)
C9 N5 C13 110.8(2)
C17 C6 C8 110.0(3)
C17 C6 H6A 109.7
C8 C6 H6A 109.7
C17 C6 H6B 109.7
C8 C6 H6B 109.7
H6A C6 H6B 108.2
N5 C7 C14 114.8(3)
N5 C7 H7A 108.6
C14 C7 H7A 108.6
N5 C7 H7B 108.6
C14 C7 H7B 108.6
H7A C7 H7B 107.6
N5 C8 C6 116.5(3)
N5 C8 H8A 108.2
C6 C8 H8A 108.2
N5 C8 H8B 108.2
C6 C8 H8B 108.2
H8A C8 H8B 107.3
C41 C9 N5 116.3(3)
C41 C9 H9A 108.2
N5 C9 H9A 108.2
C41 C9 H9B 108.2
N5 C9 H9B 108.2
H9A C9 H9B 107.4
C11 C10 C36 104.5(3)
C11 C10 H10 127.8
C36 C10 H10 127.8
N2 C11 C10 110.1(3)
N2 C11 H11 125.0
C10 C11 H11 125.0
C27 C12 C1 120.8(3)
C27 C12 H12 119.6
C1 C12 H12 119.6
C33 C13 N5 115.4(3)
C33 C13 H13A 108.4
N5 C13 H13A 108.4
C33 C13 H13B 108.4
N5 C13 H13B 108.4
H13A C13 H13B 107.5
C7 C14 C22 110.6(3)
C7 C14 H14A 109.5
C22 C14 H14A 109.5
C7 C14 H14B 109.5
C22 C14 H14B 109.5
H14A C14 H14B 108.1
C22 C15 H15A 109.5
C22 C15 H15B 109.5
H15A C15 H15B 109.5
C22 C15 H15C 109.5
H15A C15 H15C 109.5
H15B C15 H15C 109.5
C20 C16 C2 119.4(3)
C20 C16 H16 120.3
C2 C16 H16 120.3
C6 C17 C29 113.6(3)
C6 C17 H17A 108.8
C29 C17 H17A 108.8
C6 C17 H17B 108.8
C29 C17 H17B 108.8
H17A C17 H17B 107.7
C21 C18 C2 115.9(3)
C21 C18 Pt 124.7(3)
C2 C18 Pt 119.4(2)
C28 C19 C3 122.8(3)
C28 C19 H19 118.6
C3 C19 H19 118.6
C43 C20 C16 119.8(3)
C43 C20 H20 120.1
C16 C20 H20 120.1
C18 C21 C43 123.7(3)
C18 C21 H21 118.2
C43 C21 H21 118.2
C15 C22 C14 113.8(3)
C15 C22 H22A 108.8
C14 C22 H22A 108.8
C15 C22 H22B 108.8
C14 C22 H22B 108.8
H22A C22 H22B 107.7
C44 C23 C24 119.7(3)
C44 C23 H23 120.1
C24 C23 H23 120.1
C23 C24 C25 119.8(3)
C23 C24 H24 120.1
C25 C24 H24 120.1
C24 C25 C35 121.9(3)
C24 C25 H25 119.0
C35 C25 H25 119.0
C32 C26 C27 118.7(3)
C32 C26 H26 120.7
C27 C26 H26 120.7
C26 C27 C12 120.9(3)
C26 C27 H27 119.5
C12 C27 H27 119.5
C38 C28 C19 119.4(3)
C38 C28 H28 120.3
C19 C28 H28 120.3
C17 C29 H29A 109.5
C17 C29 H29B 109.5
H29A C29 H29B 109.5
C17 C29 H29C 109.5
H29A C29 H29C 109.5
H29B C29 H29C 109.5
C44 C30 C35 121.8(3)
C44 C30 H30 119.1
C35 C30 H30 119.1
C5 C31 C42 104.9(3)
C5 C31 H31 127.5
C42 C31 H31 127.5
C26 C32 C34 120.0(3)
C26 C32 H32 120.0
C34 C32 H32 120.0
C13 C33 C40 110.6(3)
C13 C33 H33A 109.5
C40 C33 H33A 109.5
C13 C33 H33B 109.5
C40 C33 H33B 109.5
H33A C33 H33B 108.1
C1 C34 C32 122.8(3)
C1 C34 H34 118.6
C32 C34 H34 118.6
C25 C35 C30 116.6(3)
C25 C35 B 121.6(3)
C30 C35 B 121.7(3)
N1 C36 C10 110.3(3)
N1 C36 H36 124.9
C10 C36 H36 124.9
C40 C37 H37A 109.5
C40 C37 H37B 109.5
H37A C37 H37B 109.5
C40 C37 H37C 109.5
H37A C37 H37C 109.5
H37B C37 H37C 109.5
C28 C38 C46 119.5(3)
C28 C38 H38 120.3
C46 C38 H38 120.3
C45 C39 H39A 109.5
C45 C39 H39B 109.5
H39A C39 H39B 109.5
C45 C39 H39C 109.5
H39A C39 H39C 109.5
H39B C39 H39C 109.5
C37 C40 C33 113.4(3)
C37 C40 H40A 108.9
C33 C40 H40A 108.9
C37 C40 H40B 108.9
C33 C40 H40B 108.9
H40A C40 H40B 107.7
C45 C41 C9 107.6(3)
C45 C41 H41A 110.2
C9 C41 H41A 110.2
C45 C41 H41B 110.2
C9 C41 H41B 110.2
H41A C41 H41B 108.5
N3 C42 C31 110.4(3)
N3 C42 H42 124.8
C31 C42 H42 124.8
C20 C43 C21 119.3(3)
C20 C43 H43 120.4
C21 C43 H43 120.4
C23 C44 C30 120.2(3)
C23 C44 H44 119.9
C30 C44 H44 119.9
C39 C45 C41 114.1(3)
C39 C45 H45A 108.7
C41 C45 H45A 108.7
C39 C45 H45B 108.7
C41 C45 H45B 108.7
H45A C45 H45B 107.6
C38 C46 C4 120.4(3)
C38 C46 H46 119.8
C4 C46 H46 119.8

loop_
_geom_bond_atom_site_label_1
_geom_bond_atom_site_label_2
_geom_bond_distance
Pt C18 2.013(3)
Pt C1 2.033(3)
Pt N3 2.090(2)
Pt N1 2.098(2)
N1 C36 1.340(4)
N1 N2 1.368(3)
N4 C5 1.353(4)
N4 N3 1.362(3)
N4 B 1.579(4)
C1 C34 1.357(4)
C1 C12 1.406(4)
C2 C16 1.390(4)
C2 C18 1.416(4)
C2 H2 0.9500
C3 C4 1.393(4)
C3 C19 1.398(4)
C3 B 1.616(5)
N3 C42 1.328(4)
B N2 1.577(5)
B C35 1.628(5)
N2 C11 1.342(4)
C4 C46 1.396(4)
C4 H4 0.9500
C5 C31 1.362(4)
C5 H5 0.9500
N5 C7 1.513(4)
N5 C8 1.519(4)
N5 C9 1.527(4)
N5 C13 1.529(4)
C6 C17 1.514(5)
C6 C8 1.519(4)
C6 H6A 0.9900
C6 H6B 0.9900
C7 C14 1.526(4)
C7 H7A 0.9900
C7 H7B 0.9900
C8 H8A 0.9900
C8 H8B 0.9900
C9 C41 1.524(4)
C9 H9A 0.9900
C9 H9B 0.9900
C10 C11 1.368(4)
C10 C36 1.389(4)
C10 H10 0.9500
C11 H11 0.9500
C12 C27 1.389(5)
C12 H12 0.9500
C13 C33 1.521(4)
C13 H13A 0.9900
C13 H13B 0.9900
C14 C22 1.531(4)
C14 H14A 0.9900
C14 H14B 0.9900
C15 C22 1.516(5)
C15 H15A 0.9800
C15 H15B 0.9800
C15 H15C 0.9800
C16 C20 1.389(5)
C16 H16 0.9500
C17 C29 1.519(5)
C17 H17A 0.9900
C17 H17B 0.9900
C18 C21 1.354(4)
C19 C28 1.392(4)
C19 H19 0.9500
C20 C43 1.370(5)
C20 H20 0.9500
C21 C43 1.402(5)
C21 H21 0.9500
C22 H22A 0.9900
C22 H22B 0.9900
C23 C44 1.372(5)
C23 C24 1.381(5)
C23 H23 0.9500
C24 C25 1.391(4)
C24 H24 0.9500
C25 C35 1.392(4)
C25 H25 0.9500
C26 C32 1.370(4)
C26 C27 1.378(5)
C26 H26 0.9500
C27 H27 0.9500
C28 C38 1.378(5)
C28 H28 0.9500
C29 H29A 0.9800
C29 H29B 0.9800
C29 H29C 0.9800
C30 C44 1.388(4)
C30 C35 1.396(4)
C30 H30 0.9500
C31 C42 1.389(4)
C31 H31 0.9500
C32 C34 1.397(4)
C32 H32 0.9500
C33 C40 1.527(4)
C33 H33A 0.9900
C33 H33B 0.9900
C34 H34 0.9500
C36 H36 0.9500
C37 C40 1.508(5)
C37 H37A 0.9800
C37 H37B 0.9800
C37 H37C 0.9800
C38 C46 1.382(4)
C38 H38 0.9500
C39 C45 1.513(5)
C39 H39A 0.9800
C39 H39B 0.9800
C39 H39C 0.9800
C40 H40A 0.9900
C40 H40B 0.9900
C41 C45 1.516(4)
C41 H41A 0.9900
C41 H41B 0.9900
C42 H42 0.9500
C43 H43 0.9500
C44 H44 0.9500
C45 H45A 0.9900
C45 H45B 0.9900
C46 H46 0.9500
